data_4076299
loop_
_publ_author_name
'Bradley, Christopher A.'
'Flores-Torres, Samuel'
'Lobkovsky, Emil'
'Abru\~na, Hector D.'
'Chirik, Paul J.'

_publ_section_title
;
 Synthesis and Characterization of Zirconium and Iron Complexes Containing
 Substituted Indenyl Ligands:&#x00A0; Evaluation of Steric and Electronic
 Parameters
;
_journal_issue 22
_journal_name_full Organometallics
_journal_page_first 5332
_journal_paper_doi 10.1021/om0495675
_journal_volume 23
_journal_year 2004
_chemical_formula_sum 'C28 H38 Cl2 Si2 Zr'
_chemical_formula_weight 592.88
_chemical_name_systematic
;

 ?

;
_space_group_IT_number 14
_symmetry_cell_setting monoclinic
_symmetry_space_group_name_Hall '-P 2ybc'
_symmetry_space_group_name_H-M 'P 1 21/c 1'
_atom_sites_solution_hydrogens geom
_atom_sites_solution_primary direct
_atom_sites_solution_secondary difmap
_audit_creation_method SHELXL-97
_cell_angle_alpha 90.00
_cell_angle_beta 95.829(4)
_cell_angle_gamma 90.00
_cell_formula_units_Z 4
_cell_length_a 9.4665(11)
_cell_length_b 16.131(2)
_cell_length_c 19.225(3)
_cell_measurement_temperature 173(2)
_cell_volume 2920.6(7)
_computing_cell_refinement 'Bruker SMART'
_computing_data_collection 'Bruker SMART'
_computing_data_reduction 'Bruker SHELXTL'
_computing_molecular_graphics 'Bruker SHELXTL'
_computing_publication_material 'Bruker SHELXTL'
_computing_structure_refinement 'SHELXL-97 (Sheldrick, 1997)'
_computing_structure_solution 'SHELXS-97 (Sheldrick, 1990)'
_diffrn_ambient_temperature 173(2)
_diffrn_measured_fraction_theta_full 0.821
_diffrn_measured_fraction_theta_max 0.821
_diffrn_measurement_device_type 'Bruker 1K CCD area detector'
_diffrn_measurement_method '0.3 deg. omega scans'
_diffrn_radiation_monochromator graphite
_diffrn_radiation_source 'fine-focus sealed tube'
_diffrn_radiation_type MoK\a
_diffrn_radiation_wavelength 0.71073
_diffrn_reflns_av_R_equivalents 0.0740
_diffrn_reflns_av_sigmaI/netI 0.0786
_diffrn_reflns_limit_h_max 7
_diffrn_reflns_limit_h_min -9
_diffrn_reflns_limit_k_max 11
_diffrn_reflns_limit_k_min -17
_diffrn_reflns_limit_l_max 18
_diffrn_reflns_limit_l_min -21
_diffrn_reflns_number 9213
_diffrn_reflns_theta_full 23.25
_diffrn_reflns_theta_max 23.25
_diffrn_reflns_theta_min 1.65
_exptl_absorpt_coefficient_mu 0.656
_exptl_absorpt_correction_T_max 0.921367
_exptl_absorpt_correction_T_min 0.690517
_exptl_absorpt_correction_type SADABS
_exptl_crystal_colour yellow
_exptl_crystal_density_diffrn 1.348
_exptl_crystal_density_method 'not measured'
_exptl_crystal_description parallelepi
_exptl_crystal_F_000 1232
_exptl_crystal_size_max 0.4
_exptl_crystal_size_mid 0.3
_exptl_crystal_size_min 0.2
_refine_diff_density_max 0.870
_refine_diff_density_min -0.711
_refine_diff_density_rms 0.090
_refine_ls_extinction_method none
_refine_ls_goodness_of_fit_ref 1.001
_refine_ls_hydrogen_treatment riding
_refine_ls_matrix_type full
_refine_ls_number_parameters 298
_refine_ls_number_reflns 3452
_refine_ls_number_restraints 0
_refine_ls_restrained_S_all 1.001
_refine_ls_R_factor_all 0.0868
_refine_ls_R_factor_gt 0.0501
_refine_ls_shift/su_max 0.060
_refine_ls_shift/su_mean 0.010
_refine_ls_structure_factor_coef Fsqd
_refine_ls_weighting_details 'calc w=1/[\s^2^(Fo^2^)+(0.0658P)^2^+0.0000P] where P=(Fo^2^+2Fc^2^)/3'
_refine_ls_weighting_scheme calc
_refine_ls_wR_factor_gt 0.1068
_refine_ls_wR_factor_ref 0.1212
_reflns_number_gt 2412
_reflns_number_total 3452
_reflns_threshold_expression >2sigma(I)
_cod_data_source_file om0495675si20040614_092603.cif
_cod_data_source_block cb8
_cod_depositor_comments
;
The following automatic conversions were performed:

'_symmetry_cell_setting' value 'Monoclinic' changed to 'monoclinic'
according to /home/saulius/struct/CIF-dictionaries/cif_core.dic
dictionary named 'cif_core.dic' version 2.4.1 from 2010-06-29.

Automatic conversion script
Id: cif_fix_values 1715 2011-07-08 13:25:40Z adriana 
;
_cod_original_sg_symbol_H-M P2(1)/c
_cod_database_code 4076299

loop_
_symmetry_equiv_pos_as_xyz
'x, y, z'
'-x, y+1/2, -z+1/2'
'-x, -y, -z'
'x, -y-1/2, z-1/2'

loop_
_atom_site_label
_atom_site_type_symbol
_atom_site_fract_x
_atom_site_fract_y
_atom_site_fract_z
_atom_site_U_iso_or_equiv
_atom_site_adp_type
_atom_site_occupancy
_atom_site_symmetry_multiplicity
_atom_site_calc_flag
_atom_site_refinement_flags
Zr1 Zr 0.29102(6) 0.51877(4) 0.30587(3) 0.0179(2) Uani 1 1 d .
Cl1 Cl 0.30005(19) 0.63206(11) 0.22463(8) 0.0332(5) Uani 1 1 d .
Cl2 Cl 0.03561(16) 0.51573(12) 0.31128(9) 0.0363(5) Uani 1 1 d .
Si1 Si 0.2506(2) 0.28457(12) 0.36569(9) 0.0248(5) Uani 1 1 d .
Si2 Si 0.2070(2) 0.46978(12) 0.10450(8) 0.0263(5) Uani 1 1 d .
C1 C 0.4260(7) 0.5046(4) 0.4195(3) 0.0224(19) Uani 1 1 d .
H1A H 0.4684 0.4517 0.4391 0.027 Uiso 1 1 calc R
C2 C 0.5023(7) 0.5684(4) 0.3894(3) 0.0212(18) Uani 1 1 d .
C3 C 0.4162(7) 0.6415(4) 0.3847(3) 0.0205(18) Uani 1 1 d .
C4 C 0.2853(8) 0.6225(4) 0.4123(3) 0.027(2) Uani 1 1 d .
C5 C 0.2953(7) 0.5388(4) 0.4359(3) 0.0235(19) Uani 1 1 d .
H5A H 0.2288 0.5118 0.4662 0.028 Uiso 1 1 calc R
C6 C 0.3018(6) 0.3617(4) 0.3006(3) 0.0197(17) Uani 1 1 d .
C7 C 0.4418(7) 0.3868(4) 0.2859(3) 0.0224(18) Uani 1 1 d .
C8 C 0.4345(7) 0.4344(4) 0.2234(3) 0.0180(17) Uani 1 1 d .
C9 C 0.2864(6) 0.4366(4) 0.1933(3) 0.0175(16) Uani 1 1 d .
C10 C 0.2129(6) 0.3904(4) 0.2400(3) 0.0193(17) Uani 1 1 d .
H10A H 0.1109 0.3742 0.2299 0.023 Uiso 1 1 calc R
C11 C 0.6418(7) 0.5718(5) 0.3682(3) 0.0271(19) Uani 1 1 d .
H11A H 0.7004 0.5239 0.3708 0.032 Uiso 1 1 calc R
C12 C 0.6891(7) 0.6437(5) 0.3444(3) 0.035(2) Uani 1 1 d .
H12A H 0.7830 0.6463 0.3311 0.042 Uiso 1 1 calc R
C13 C 0.6045(8) 0.7156(5) 0.3385(3) 0.033(2) Uani 1 1 d .
H13A H 0.6414 0.7651 0.3205 0.039 Uiso 1 1 calc R
C14 C 0.4698(8) 0.7149(4) 0.3583(3) 0.0273(19) Uani 1 1 d .
H14A H 0.4131 0.7636 0.3543 0.033 Uiso 1 1 calc R
C15 C 0.5806(8) 0.3654(4) 0.3199(3) 0.029(2) Uani 1 1 d .
H15A H 0.5898 0.3343 0.3621 0.035 Uiso 1 1 calc R
C16 C 0.6970(8) 0.3907(5) 0.2901(4) 0.037(2) Uani 1 1 d .
H16A H 0.7880 0.3738 0.3106 0.045 Uiso 1 1 calc R
C17 C 0.6882(7) 0.4410(5) 0.2304(4) 0.037(2) Uani 1 1 d .
H17A H 0.7729 0.4595 0.2127 0.044 Uiso 1 1 calc R
C18 C 0.5602(7) 0.4636(4) 0.1973(3) 0.0277(19) Uani 1 1 d .
H18A H 0.5550 0.4985 0.1573 0.033 Uiso 1 1 calc R
C19 C 0.1680(8) 0.6828(5) 0.4282(3) 0.031(2) Uani 1 1 d .
C20 C 0.2369(8) 0.7498(5) 0.4797(4) 0.052(2) Uani 1 1 d .
H20A H 0.2744 0.7232 0.5235 0.078 Uiso 1 1 calc R
H20B H 0.1651 0.7909 0.4892 0.078 Uiso 1 1 calc R
H20C H 0.3144 0.7773 0.4586 0.078 Uiso 1 1 calc R
C21 C 0.0510(8) 0.6404(5) 0.4628(4) 0.046(2) Uani 1 1 d .
H21A H 0.0110 0.5953 0.4328 0.069 Uiso 1 1 calc R
H21B H -0.0237 0.6807 0.4699 0.069 Uiso 1 1 calc R
H21C H 0.0898 0.6178 0.5080 0.069 Uiso 1 1 calc R
C22 C 0.1052(7) 0.7280(5) 0.3609(3) 0.041(2) Uani 1 1 d .
H22A H 0.0645 0.6872 0.3268 0.062 Uiso 1 1 calc R
H22B H 0.1805 0.7590 0.3409 0.062 Uiso 1 1 calc R
H22C H 0.0308 0.7665 0.3723 0.062 Uiso 1 1 calc R
C23 C 0.3251(9) 0.1826(5) 0.3462(4) 0.052(2) Uani 1 1 d .
H23A H 0.2936 0.1672 0.2978 0.078 Uiso 1 1 calc R
H23B H 0.2923 0.1409 0.3780 0.078 Uiso 1 1 calc R
H23C H 0.4290 0.1854 0.3525 0.078 Uiso 1 1 calc R
C24 C 0.3171(8) 0.3113(5) 0.4575(3) 0.044(2) Uani 1 1 d .
H24A H 0.2797 0.3655 0.4695 0.066 Uiso 1 1 calc R
H24B H 0.4211 0.3133 0.4621 0.066 Uiso 1 1 calc R
H24C H 0.2856 0.2691 0.4892 0.066 Uiso 1 1 calc R
C25 C 0.0526(7) 0.2774(6) 0.3574(4) 0.050(2) Uani 1 1 d .
H25A H 0.0125 0.3317 0.3670 0.075 Uiso 1 1 calc R
H25B H 0.0233 0.2367 0.3909 0.075 Uiso 1 1 calc R
H25C H 0.0181 0.2601 0.3098 0.075 Uiso 1 1 calc R
C26 C 0.0255(8) 0.5092(6) 0.1109(4) 0.060(3) Uani 1 1 d .
H26A H -0.0153 0.5285 0.0648 0.090 Uiso 1 1 calc R
H26B H 0.0292 0.5554 0.1441 0.090 Uiso 1 1 calc R
H26C H -0.0336 0.4647 0.1270 0.090 Uiso 1 1 calc R
C27 C 0.3141(9) 0.5445(5) 0.0599(3) 0.053(3) Uani 1 1 d .
H27A H 0.2638 0.5593 0.0145 0.080 Uiso 1 1 calc R
H27B H 0.4059 0.5195 0.0529 0.080 Uiso 1 1 calc R
H27C H 0.3294 0.5945 0.0887 0.080 Uiso 1 1 calc R
C28 C 0.2019(8) 0.3743(4) 0.0505(3) 0.038(2) Uani 1 1 d .
H28A H 0.1624 0.3873 0.0026 0.057 Uiso 1 1 calc R
H28B H 0.1422 0.3327 0.0704 0.057 Uiso 1 1 calc R
H28C H 0.2984 0.3525 0.0499 0.057 Uiso 1 1 calc R

loop_
_atom_site_aniso_label
_atom_site_aniso_U_11
_atom_site_aniso_U_22
_atom_site_aniso_U_33
_atom_site_aniso_U_23
_atom_site_aniso_U_13
_atom_site_aniso_U_12
Zr1 0.0096(4) 0.0242(4) 0.0187(3) -0.0015(3) -0.0039(3) 0.0003(3)
Cl1 0.0457(12) 0.0275(11) 0.0243(9) 0.0005(7) -0.0064(9) -0.0015(9)
Cl2 0.0104(10) 0.0476(12) 0.0503(11) -0.0191(10) 0.0005(9) 0.0013(9)
Si1 0.0218(12) 0.0272(12) 0.0251(10) 0.0052(8) 0.0012(9) 0.0002(9)
Si2 0.0295(12) 0.0304(12) 0.0174(9) 0.0013(8) -0.0059(9) 0.0064(9)
C1 0.025(4) 0.033(5) 0.009(3) 0.000(3) -0.002(3) 0.001(3)
C2 0.014(5) 0.034(5) 0.015(3) -0.005(3) -0.005(3) -0.011(3)
C3 0.011(4) 0.031(5) 0.019(3) -0.004(3) -0.003(3) -0.002(3)
C4 0.028(5) 0.032(5) 0.019(4) -0.005(3) -0.004(4) -0.003(4)
C5 0.016(5) 0.046(5) 0.011(3) -0.003(3) 0.011(3) -0.007(3)
C6 0.007(4) 0.031(4) 0.021(3) 0.000(3) 0.002(3) 0.004(3)
C7 0.019(4) 0.028(4) 0.022(3) 0.001(3) 0.005(3) 0.005(3)
C8 0.013(4) 0.025(4) 0.017(3) -0.001(3) 0.005(3) 0.001(3)
C9 0.016(4) 0.021(4) 0.015(3) -0.001(3) -0.002(3) 0.002(3)
C10 0.014(4) 0.020(4) 0.023(3) -0.003(3) -0.001(3) 0.001(3)
C11 0.012(4) 0.035(5) 0.032(4) -0.006(3) -0.010(4) -0.003(3)
C12 0.016(4) 0.048(6) 0.040(4) -0.006(4) -0.003(4) -0.009(4)
C13 0.030(5) 0.038(5) 0.029(4) -0.003(3) 0.002(4) -0.021(4)
C14 0.026(5) 0.027(5) 0.027(4) -0.005(3) -0.006(4) -0.002(3)
C15 0.016(5) 0.039(5) 0.031(4) 0.008(3) -0.004(4) 0.007(4)
C16 0.018(5) 0.046(5) 0.045(5) -0.003(4) -0.009(4) 0.008(4)
C17 0.012(4) 0.054(6) 0.047(5) -0.001(4) 0.013(4) 0.000(4)
C18 0.023(5) 0.031(5) 0.031(4) -0.003(3) 0.010(4) -0.005(3)
C19 0.020(5) 0.044(5) 0.031(4) -0.006(4) 0.007(4) 0.001(4)
C20 0.045(5) 0.053(6) 0.057(5) -0.029(4) 0.002(4) 0.013(4)
C21 0.034(5) 0.063(6) 0.042(5) -0.011(4) 0.011(4) 0.011(4)
C22 0.027(5) 0.050(6) 0.047(5) -0.010(4) 0.007(4) 0.009(4)
C23 0.070(7) 0.035(5) 0.056(5) 0.015(4) 0.029(5) 0.009(5)
C24 0.050(5) 0.049(6) 0.032(4) 0.019(4) -0.004(4) -0.013(4)
C25 0.024(5) 0.076(7) 0.050(5) 0.014(4) 0.004(4) -0.010(4)
C26 0.042(5) 0.099(8) 0.036(4) -0.009(5) -0.011(4) 0.034(5)
C27 0.080(7) 0.051(6) 0.026(4) 0.009(4) -0.007(4) -0.015(5)
C28 0.047(5) 0.040(5) 0.025(4) 0.000(3) -0.001(4) 0.001(4)

loop_
_atom_type_symbol
_atom_type_description
_atom_type_scat_dispersion_real
_atom_type_scat_dispersion_imag
_atom_type_scat_source
C C 0.0033 0.0016 'International Tables Vol C Tables 4.2.6.8 and 6.1.1.4'
H H 0.0000 0.0000 'International Tables Vol C Tables 4.2.6.8 and 6.1.1.4'
Si Si 0.0817 0.0704 'International Tables Vol C Tables 4.2.6.8 and 6.1.1.4'
Cl Cl 0.1484 0.1585 'International Tables Vol C Tables 4.2.6.8 and 6.1.1.4'
Zr Zr -2.9673 0.5597 'International Tables Vol C Tables 4.2.6.8 and 6.1.1.4'

loop_
_geom_angle_atom_site_label_1
_geom_angle_atom_site_label_2
_geom_angle_atom_site_label_3
_geom_angle
Cl1 Zr1 C1 127.18(17)
Cl1 Zr1 Cl2 98.27(7)
C1 Zr1 Cl2 113.24(18)
Cl1 Zr1 C10 109.15(14)
C1 Zr1 C10 118.7(2)
Cl2 Zr1 C10 76.15(15)
Cl1 Zr1 C5 123.22(17)
C1 Zr1 C5 33.3(2)
Cl2 Zr1 C5 82.86(16)
C10 Zr1 C5 125.7(2)
Cl1 Zr1 C9 80.90(15)
C1 Zr1 C9 132.9(2)
Cl2 Zr1 C9 95.46(15)
C10 Zr1 C9 32.41(19)
C5 Zr1 C9 155.9(2)
Cl1 Zr1 C6 136.62(14)
C1 Zr1 C6 85.5(2)
Cl2 Zr1 C6 91.47(15)
C10 Zr1 C6 33.27(17)
C5 Zr1 C6 99.8(2)
C9 Zr1 C6 56.05(19)
Cl1 Zr1 C2 95.31(16)
C1 Zr1 C2 32.8(2)
Cl2 Zr1 C2 134.09(16)
C10 Zr1 C2 138.4(2)
C5 Zr1 C2 53.5(2)
C9 Zr1 C2 130.0(2)
C6 Zr1 C2 107.7(2)
Cl1 Zr1 C8 86.92(15)
C1 Zr1 C8 104.0(2)
Cl2 Zr1 C8 127.17(14)
C10 Zr1 C8 53.0(2)
C5 Zr1 C8 136.2(2)
C9 Zr1 C8 33.22(18)
C6 Zr1 C8 54.8(2)
C2 Zr1 C8 97.1(2)
Cl1 Zr1 C7 117.81(15)
C1 Zr1 C7 79.0(2)
Cl2 Zr1 C7 123.40(15)
C10 Zr1 C7 52.31(19)
C5 Zr1 C7 107.3(2)
C9 Zr1 C7 53.91(17)
C6 Zr1 C7 32.47(19)
C2 Zr1 C7 86.7(2)
C8 Zr1 C7 31.77(18)
Cl1 Zr1 C4 91.52(16)
C1 Zr1 C4 54.1(2)
Cl2 Zr1 C4 83.18(17)
C10 Zr1 C4 152.5(2)
C5 Zr1 C4 31.9(2)
C9 Zr1 C4 172.0(2)
C6 Zr1 C4 131.7(2)
C2 Zr1 C4 52.7(2)
C8 Zr1 C4 149.5(2)
C7 Zr1 C4 133.04(18)
Cl1 Zr1 C3 76.38(14)
C1 Zr1 C3 53.3(2)
Cl2 Zr1 C3 111.93(16)
C10 Zr1 C3 169.90(19)
C5 Zr1 C3 52.1(2)
C9 Zr1 C3 146.4(2)
C6 Zr1 C3 137.65(17)
C2 Zr1 C3 31.49(19)
C8 Zr1 C3 120.3(2)
C7 Zr1 C3 117.76(19)
C4 Zr1 C3 31.0(2)
C23 Si1 C6 109.2(3)
C23 Si1 C24 107.4(4)
C6 Si1 C24 113.3(3)
C23 Si1 C25 109.2(4)
C6 Si1 C25 108.1(3)
C24 Si1 C25 109.6(3)
C27 Si2 C26 111.4(4)
C27 Si2 C28 105.5(3)
C26 Si2 C28 110.6(4)
C27 Si2 C9 115.0(3)
C26 Si2 C9 109.2(3)
C28 Si2 C9 105.0(3)
C2 C1 C5 107.5(6)
C2 C1 Zr1 78.9(3)
C5 C1 Zr1 76.8(3)
C1 C2 C11 132.3(7)
C1 C2 C3 108.3(6)
C11 C2 C3 119.3(7)
C1 C2 Zr1 68.3(3)
C11 C2 Zr1 121.3(4)
C3 C2 Zr1 79.3(3)
C14 C3 C4 132.4(7)
C14 C3 C2 119.6(7)
C4 C3 C2 108.0(6)
C14 C3 Zr1 124.9(4)
C4 C3 Zr1 72.7(4)
C2 C3 Zr1 69.2(3)
C3 C4 C5 106.9(6)
C3 C4 C19 127.7(6)
C5 C4 C19 124.4(7)
C3 C4 Zr1 76.2(4)
C5 C4 Zr1 69.0(4)
C19 C4 Zr1 128.9(4)
C1 C5 C4 109.2(6)
C1 C5 Zr1 69.9(3)
C4 C5 Zr1 79.1(4)
C10 C6 C7 102.9(5)
C10 C6 Si1 125.9(5)
C7 C6 Si1 128.8(4)
C10 C6 Zr1 71.9(3)
C7 C6 Zr1 76.6(4)
Si1 C6 Zr1 128.8(3)
C8 C7 C6 110.5(5)
C8 C7 C15 118.3(6)
C6 C7 C15 130.9(6)
C8 C7 Zr1 72.7(4)
C6 C7 Zr1 70.9(4)
C15 C7 Zr1 127.7(4)
C7 C8 C18 120.5(5)
C7 C8 C9 108.1(6)
C18 C8 C9 131.1(5)
C7 C8 Zr1 75.5(4)
C18 C8 Zr1 123.8(4)
C9 C8 Zr1 71.8(4)
C10 C9 C8 104.5(5)
C10 C9 Si2 123.7(4)
C8 C9 Si2 130.4(5)
C10 C9 Zr1 72.4(3)
C8 C9 Zr1 75.0(3)
Si2 C9 Zr1 126.8(3)
C9 C10 C6 113.6(5)
C9 C10 Zr1 75.2(4)
C6 C10 Zr1 74.8(3)
C12 C11 C2 118.9(7)
C11 C12 C13 122.2(8)
C14 C13 C12 120.7(7)
C13 C14 C3 119.2(7)
C16 C15 C7 118.4(6)
C15 C16 C17 122.5(6)
C18 C17 C16 120.9(7)
C17 C18 C8 119.1(6)
C21 C19 C4 112.3(6)
C21 C19 C22 110.1(6)
C4 C19 C22 110.9(6)
C21 C19 C20 108.2(6)
C4 C19 C20 107.6(6)
C22 C19 C20 107.7(6)

loop_
_geom_bond_atom_site_label_1
_geom_bond_atom_site_label_2
_geom_bond_distance
Zr1 Cl1 2.4111(18)
Zr1 C1 2.427(5)
Zr1 Cl2 2.4312(17)
Zr1 C10 2.500(6)
Zr1 C5 2.518(6)
Zr1 C9 2.535(6)
Zr1 C6 2.538(6)
Zr1 C2 2.563(5)
Zr1 C8 2.578(7)
Zr1 C7 2.613(7)
Zr1 C4 2.648(6)
Zr1 C3 2.694(6)
Si1 C23 1.844(8)
Si1 C6 1.863(7)
Si1 C24 1.863(6)
Si1 C25 1.869(7)
Si2 C27 1.841(8)
Si2 C26 1.848(7)
Si2 C28 1.856(7)
Si2 C9 1.872(5)
C1 C2 1.414(9)
C1 C5 1.420(9)
C2 C11 1.422(9)
C2 C3 1.432(9)
C3 C14 1.403(9)
C3 C4 1.431(9)
C4 C5 1.424(9)
C4 C19 1.530(10)
C6 C10 1.442(7)
C6 C7 1.442(9)
C7 C8 1.421(8)
C7 C15 1.448(8)
C8 C18 1.418(9)
C8 C9 1.462(8)
C9 C10 1.405(8)
C11 C12 1.341(9)
C12 C13 1.407(10)
C13 C14 1.368(10)
C15 C16 1.355(9)
C16 C17 1.402(9)
C17 C18 1.360(9)
C19 C21 1.512(10)
C19 C22 1.551(9)
C19 C20 1.562(9)
